data_4107076
loop_
_publ_author_name
'Joy M. Racowski'
'Nicholas D. Ball'
'Melanie S. Sanford'

_publ_section_title
;
 C-H Bond Activation at Palladium(IV) Centers
;
_journal_name_full 'Journal of the American Chemical Society'
_journal_page_first 18022
_journal_page_last 18025
_journal_paper_doi 10.1021/ja2051099
_journal_volume 133
_journal_year 2011
_chemical_formula_moiety 'C33 H36 Cl F3 N2 Pd, 2(C6 H5 Cl)'
_chemical_formula_sum 'C45 H46 Cl3 F3 N2 Pd'
_chemical_formula_weight 884.59
_chemical_name_systematic
;
 ?
;
_space_group_IT_number 14
_symmetry_cell_setting monoclinic
_symmetry_space_group_name_Hall '-P 2yn'
_symmetry_space_group_name_H-M 'P 1 21/n 1'
_atom_sites_solution_hydrogens geom
_atom_sites_solution_primary direct
_atom_sites_solution_secondary difmap
_audit_creation_method SHELXL-97
_cell_angle_alpha 90.00
_cell_angle_beta 103.885(7)
_cell_angle_gamma 90.00
_cell_formula_units_Z 4
_cell_length_a 14.8630(3)
_cell_length_b 13.6599(3)
_cell_length_c 20.9345(15)
_cell_measurement_reflns_used 27467
_cell_measurement_temperature 85(2)
_cell_measurement_theta_max 68.10
_cell_measurement_theta_min 2.20
_cell_volume 4126.1(3)
_computing_cell_refinement 'CrystalClear-SM Expert 2.0 r5'
_computing_data_collection 'CrystalClear-SM Expert 2.0 r5 (Rigaku, 2010)'
_computing_data_reduction 'CrystalClear-SM Expert 2.0 r5'
_computing_molecular_graphics 'Bruker SHELXTL'
_computing_publication_material 'Bruker SHELXTL'
_computing_structure_refinement 'SHELXL-97 (Sheldrick, 2008)'
_computing_structure_solution 'SHELXS-97 (Sheldrick, 2008)'
_diffrn_ambient_temperature 85(2)
_diffrn_detector_area_resol_mean 14.629
_diffrn_measured_fraction_theta_full 0.992
_diffrn_measured_fraction_theta_max 0.992
_diffrn_measurement_device_type 'Rigaku Saturn744+ CCD'
_diffrn_measurement_method \w
_diffrn_radiation_monochromator confocal
_diffrn_radiation_source 'micro-source rotating anode'
_diffrn_radiation_type CuK\a
_diffrn_radiation_wavelength 1.54178
_diffrn_reflns_av_R_equivalents 0.0645
_diffrn_reflns_av_sigmaI/netI 0.0375
_diffrn_reflns_limit_h_max 17
_diffrn_reflns_limit_h_min -17
_diffrn_reflns_limit_k_max 16
_diffrn_reflns_limit_k_min -16
_diffrn_reflns_limit_l_max 25
_diffrn_reflns_limit_l_min -25
_diffrn_reflns_number 69987
_diffrn_reflns_theta_full 68.23
_diffrn_reflns_theta_max 68.23
_diffrn_reflns_theta_min 3.30
_exptl_absorpt_coefficient_mu 5.801
_exptl_absorpt_correction_T_max 0.668
_exptl_absorpt_correction_T_min 0.471
_exptl_absorpt_correction_type multi-scan
_exptl_absorpt_process_details 'Jacobson, R. (1998) Private communication'
_exptl_crystal_colour yellow
_exptl_crystal_density_diffrn 1.424
_exptl_crystal_description block
_exptl_crystal_F_000 1816
_exptl_crystal_size_max 0.19
_exptl_crystal_size_mid 0.12
_exptl_crystal_size_min 0.09
_refine_diff_density_max 1.057
_refine_diff_density_min -0.689
_refine_diff_density_rms 0.081
_refine_ls_extinction_method none
_refine_ls_goodness_of_fit_ref 1.093
_refine_ls_hydrogen_treatment constr
_refine_ls_matrix_type full
_refine_ls_number_parameters 552
_refine_ls_number_reflns 7499
_refine_ls_number_restraints 132
_refine_ls_restrained_S_all 1.084
_refine_ls_R_factor_all 0.0406
_refine_ls_R_factor_gt 0.0392
_refine_ls_shift/su_max 0.001
_refine_ls_shift/su_mean 0.000
_refine_ls_structure_factor_coef Fsqd
_refine_ls_weighting_details 'calc w=1/[\s^2^(Fo^2^)+(0.0192P)^2^+12.3489P] where P=(Fo^2^+2Fc^2^)/3'
_refine_ls_weighting_scheme calc
_refine_ls_wR_factor_gt 0.0958
_refine_ls_wR_factor_ref 0.0964
_reflns_number_gt 7171
_reflns_number_total 7499
_reflns_threshold_expression >2sigma(I)
_cod_data_source_file ja2051099_si_002.cif
_cod_data_source_block jmr1143
_cod_database_code 4107076

loop_
_symmetry_equiv_pos_as_xyz
'x, y, z'
'-x+1/2, y+1/2, -z+1/2'
'-x, -y, -z'
'x-1/2, -y-1/2, z-1/2'

loop_
_atom_site_label
_atom_site_type_symbol
_atom_site_fract_x
_atom_site_fract_y
_atom_site_fract_z
_atom_site_U_iso_or_equiv
_atom_site_adp_type
_atom_site_occupancy
_atom_site_symmetry_multiplicity
_atom_site_calc_flag
_atom_site_refinement_flags
_atom_site_disorder_assembly
_atom_site_disorder_group
Pd1 Pd 0.791272(14) 0.246986(15) 0.094160(10) 0.01395(8) Uani 1 1 d . . .
Cl1 Cl 0.74833(5) 0.34747(5) 0.17865(3) 0.01975(16) Uani 1 1 d . . .
Cl2 Cl 0.31118(9) 0.22992(11) 1.02710(7) 0.0673(4) Uani 1 1 d . . .
F1 F 0.71890(13) 0.42637(13) 0.03334(9) 0.0269(4) Uani 1 1 d . . .
F2 F 0.62506(13) 0.30686(15) 0.00548(10) 0.0329(5) Uani 1 1 d . . .
F3 F 0.74011(14) 0.32315(16) -0.03847(9) 0.0334(5) Uani 1 1 d . . .
N1 N 0.69142(16) 0.14163(18) 0.11412(11) 0.0147(5) Uani 1 1 d . . .
N2 N 0.87127(16) 0.15782(18) 0.16940(11) 0.0145(5) Uani 1 1 d . . .
C1 C 0.6009(2) 0.1362(3) 0.08447(15) 0.0218(7) Uani 1 1 d . . .
H1A H 0.5739 0.1874 0.0554 0.026 Uiso 1 1 calc R . .
C2 C 0.5453(2) 0.0599(3) 0.09431(15) 0.0242(7) Uani 1 1 d . . .
H2A H 0.4817 0.0591 0.0718 0.029 Uiso 1 1 calc R . .
C3 C 0.5814(2) -0.0157(2) 0.13679(14) 0.0183(6) Uani 1 1 d . . .
C4 C 0.6749(2) -0.0068(2) 0.17023(14) 0.0178(6) Uani 1 1 d . . .
H4A H 0.7024 -0.0553 0.2014 0.021 Uiso 1 1 calc R . .
C5 C 0.72762(19) 0.0716(2) 0.15843(14) 0.0155(6) Uani 1 1 d . . .
C6 C 0.82741(19) 0.0844(2) 0.19260(14) 0.0153(6) Uani 1 1 d . . .
C7 C 0.8724(2) 0.0268(2) 0.24485(14) 0.0165(6) Uani 1 1 d . . .
H7A H 0.8394 -0.0236 0.2607 0.020 Uiso 1 1 calc R . .
C8 C 0.9663(2) 0.0421(2) 0.27472(14) 0.0167(6) Uani 1 1 d . . .
C9 C 1.0102(2) 0.1167(2) 0.24870(14) 0.0169(6) Uani 1 1 d . . .
H9A H 1.0742 0.1293 0.2666 0.020 Uiso 1 1 calc R . .
C10 C 0.96121(19) 0.1726(2) 0.19695(14) 0.0168(6) Uani 1 1 d . . .
H10A H 0.9926 0.2235 0.1802 0.020 Uiso 1 1 calc R . .
C11 C 0.5243(2) -0.1037(3) 0.14827(15) 0.0231(7) Uani 1 1 d . . .
C12 C 0.5747(2) -0.1986(3) 0.13814(19) 0.0330(8) Uani 1 1 d . . .
H12A H 0.5815 -0.2014 0.0928 0.049 Uiso 1 1 calc R . .
H12B H 0.5386 -0.2551 0.1466 0.049 Uiso 1 1 calc R . .
H12C H 0.6361 -0.1999 0.1686 0.049 Uiso 1 1 calc R . .
C13 C 0.4281(2) -0.1045(3) 0.10111(16) 0.0296(8) Uani 1 1 d . . .
H13A H 0.4346 -0.1070 0.0556 0.044 Uiso 1 1 calc R . .
H13B H 0.3946 -0.0449 0.1075 0.044 Uiso 1 1 calc R . .
H13C H 0.3937 -0.1620 0.1100 0.044 Uiso 1 1 calc R . .
C14 C 0.5140(2) -0.0995(3) 0.21954(15) 0.0251(7) Uani 1 1 d . . .
H14A H 0.4821 -0.0389 0.2261 0.038 Uiso 1 1 calc R . .
H14B H 0.5755 -0.1008 0.2499 0.038 Uiso 1 1 calc R . .
H14C H 0.4779 -0.1559 0.2281 0.038 Uiso 1 1 calc R . .
C15 C 1.0152(2) -0.0204(2) 0.33354(15) 0.0215(7) Uani 1 1 d . . .
C16 C 1.0064(2) -0.1290(2) 0.31497(17) 0.0284(8) Uani 1 1 d . . .
H16A H 0.9407 -0.1465 0.3007 0.043 Uiso 1 1 calc R . .
H16B H 1.0359 -0.1687 0.3533 0.043 Uiso 1 1 calc R . .
H16C H 1.0368 -0.1413 0.2791 0.043 Uiso 1 1 calc R . .
C17 C 0.9697(2) -0.0019(3) 0.39083(16) 0.0275(7) Uani 1 1 d . . .
H17A H 0.9035 -0.0177 0.3770 0.041 Uiso 1 1 calc R . .
H17B H 0.9772 0.0671 0.4038 0.041 Uiso 1 1 calc R . .
H17C H 0.9991 -0.0433 0.4282 0.041 Uiso 1 1 calc R . .
C18 C 1.1188(2) 0.0045(3) 0.35592(17) 0.0309(8) Uani 1 1 d . . .
H18A H 1.1478 -0.0368 0.3935 0.046 Uiso 1 1 calc R . .
H18B H 1.1260 0.0736 0.3689 0.046 Uiso 1 1 calc R . .
H18C H 1.1486 -0.0073 0.3196 0.046 Uiso 1 1 calc R . .
C19 C 0.8984(2) 0.3292(2) 0.08139(14) 0.0189(6) Uani 1 1 d . . .
C20 C 0.9228(2) 0.4182(2) 0.11079(15) 0.0219(7) Uani 1 1 d . . .
H20A H 0.8859 0.4478 0.1367 0.026 Uiso 1 1 calc R . .
C21 C 1.0027(2) 0.4646(3) 0.10203(16) 0.0260(7) Uani 1 1 d . . .
H21A H 1.0201 0.5260 0.1225 0.031 Uiso 1 1 calc R . .
C22 C 1.0574(2) 0.4225(3) 0.06384(16) 0.0266(8) Uani 1 1 d . . .
C23 C 1.0302(2) 0.3334(3) 0.03345(16) 0.0249(7) Uani 1 1 d . . .
H23A H 1.0667 0.3045 0.0069 0.030 Uiso 1 1 calc R . .
C24 C 0.9503(2) 0.2854(3) 0.04103(14) 0.0211(7) Uani 1 1 d . . .
C25 C 0.9132(2) 0.1932(3) 0.01079(14) 0.0223(7) Uani 1 1 d . . .
C26 C 0.9490(2) 0.1376(3) -0.03317(15) 0.0272(8) Uani 1 1 d . . .
H26A H 1.0034 0.1593 -0.0452 0.033 Uiso 1 1 calc R . .
C27 C 0.9070(2) 0.0510(3) -0.05975(16) 0.0295(8) Uani 1 1 d . . .
C28 C 0.8284(2) 0.0193(3) -0.04077(15) 0.0269(7) Uani 1 1 d . . .
H28A H 0.7994 -0.0402 -0.0582 0.032 Uiso 1 1 calc R . .
C29 C 0.7913(2) 0.0737(2) 0.00369(15) 0.0213(7) Uani 1 1 d . . .
H29A H 0.7377 0.0511 0.0165 0.026 Uiso 1 1 calc R . .
C30 C 0.8329(2) 0.1600(2) 0.02861(14) 0.0184(6) Uani 1 1 d . . .
C31 C 1.1434(2) 0.4746(3) 0.05560(18) 0.0351(9) Uani 1 1 d . . .
H31A H 1.1774 0.4322 0.0318 0.053 Uiso 1 1 calc R . .
H31B H 1.1830 0.4903 0.0990 0.053 Uiso 1 1 calc R . .
H31C H 1.1258 0.5352 0.0307 0.053 Uiso 1 1 calc R . .
C32 C 0.9445(3) -0.0058(3) -0.10959(18) 0.0397(10) Uani 1 1 d . . .
H32A H 0.9296 0.0289 -0.1518 0.060 Uiso 1 1 calc R . .
H32B H 0.9162 -0.0711 -0.1153 0.060 Uiso 1 1 calc R . .
H32C H 1.0118 -0.0122 -0.0940 0.060 Uiso 1 1 calc R . .
C33 C 0.71432(19) 0.3309(2) 0.01812(14) 0.0139(6) Uani 1 1 d . . .
C34 C 0.2494(3) 0.2586(3) 0.9475(2) 0.0436(11) Uani 1 1 d . . .
C35 C 0.1882(3) 0.1904(3) 0.9124(2) 0.0385(9) Uani 1 1 d . . .
H35A H 0.1791 0.1295 0.9318 0.046 Uiso 1 1 calc R . .
C36 C 0.1409(3) 0.2117(3) 0.8493(2) 0.0465(10) Uani 1 1 d . . .
H36A H 0.0985 0.1654 0.8251 0.056 Uiso 1 1 calc R . .
C37 C 0.1542(4) 0.3006(3) 0.8204(3) 0.0567(13) Uani 1 1 d . . .
H37A H 0.1219 0.3147 0.7764 0.068 Uiso 1 1 calc R . .
C38 C 0.2154(4) 0.3686(3) 0.8568(3) 0.0628(16) Uani 1 1 d . . .
H38A H 0.2246 0.4298 0.8377 0.075 Uiso 1 1 calc R . .
C39 C 0.2628(3) 0.3473(3) 0.9205(3) 0.0558(14) Uani 1 1 d . . .
H39A H 0.3043 0.3938 0.9455 0.067 Uiso 1 1 calc R . .
Cl3 Cl 0.3689(2) 0.12600(19) 0.17331(15) 0.0729(8) Uani 0.50 1 d PDU A 1
C40 C 0.3125(7) 0.1984(5) 0.2195(4) 0.039(2) Uani 0.50 1 d PDU A 1
C41 C 0.3392(8) 0.1925(9) 0.2865(5) 0.054(3) Uani 0.50 1 d PDU A 1
H41 H 0.3871 0.1488 0.3070 0.065 Uiso 0.50 1 calc PR A 1
C42 C 0.2970(11) 0.2493(13) 0.3235(6) 0.057(4) Uani 0.50 1 d PDU A 1
H42 H 0.3123 0.2415 0.3699 0.069 Uiso 0.50 1 calc PR A 1
C43 C 0.2334(11) 0.3169(10) 0.2954(7) 0.057(3) Uani 0.50 1 d PDU A 1
H43 H 0.2046 0.3575 0.3215 0.068 Uiso 0.50 1 calc PR A 1
C44 C 0.211(2) 0.3253(19) 0.2273(7) 0.064(5) Uani 0.50 1 d PDU A 1
H44 H 0.1693 0.3751 0.2074 0.077 Uiso 0.50 1 calc PR A 1
C45 C 0.2472(12) 0.2657(10) 0.1883(6) 0.033(3) Uani 0.50 1 d PDU A 1
H45 H 0.2285 0.2698 0.1416 0.039 Uiso 0.50 1 calc PR A 1
Cl3A Cl 0.2974(4) 0.0782(4) 0.2061(3) 0.172(3) Uani 0.50 1 d PDU B 2
C40A C 0.2726(8) 0.1894(7) 0.2371(5) 0.063(3) Uani 0.50 1 d PDU B 2
C41A C 0.2270(13) 0.2592(12) 0.1951(6) 0.051(5) Uani 0.50 1 d PDU B 2
H41A H 0.2121 0.2486 0.1489 0.062 Uiso 0.50 1 calc PR B 2
C42A C 0.2031(19) 0.3439(16) 0.2203(6) 0.047(3) Uani 0.50 1 d PDU B 2
H42A H 0.1661 0.3904 0.1919 0.056 Uiso 0.50 1 calc PR B 2
C43A C 0.2313(10) 0.3631(8) 0.2853(6) 0.044(3) Uani 0.50 1 d PDU B 2
H43A H 0.2203 0.4255 0.3021 0.053 Uiso 0.50 1 calc PR B 2
C44A C 0.2766(10) 0.2903(9) 0.3273(6) 0.034(2) Uani 0.50 1 d PDU B 2
H44A H 0.2941 0.3028 0.3733 0.040 Uiso 0.50 1 calc PR B 2
C45A C 0.2964(9) 0.2025(9) 0.3046(6) 0.053(3) Uani 0.50 1 d PDU B 2
H45A H 0.3253 0.1521 0.3336 0.064 Uiso 0.50 1 calc PR B 2

loop_
_atom_site_aniso_label
_atom_site_aniso_U_11
_atom_site_aniso_U_22
_atom_site_aniso_U_33
_atom_site_aniso_U_23
_atom_site_aniso_U_13
_atom_site_aniso_U_12
Pd1 0.01165(12) 0.01736(14) 0.01349(12) 0.00166(8) 0.00427(8) 0.00135(8)
Cl1 0.0177(3) 0.0228(4) 0.0203(3) -0.0025(3) 0.0076(3) 0.0017(3)
Cl2 0.0502(7) 0.0864(9) 0.0641(8) -0.0322(7) 0.0113(6) -0.0138(6)
F1 0.0288(10) 0.0216(10) 0.0291(10) 0.0037(8) 0.0047(8) 0.0028(8)
F2 0.0206(10) 0.0347(12) 0.0389(11) 0.0137(9) -0.0019(8) -0.0029(8)
F3 0.0401(12) 0.0424(13) 0.0191(9) 0.0083(8) 0.0100(8) 0.0159(10)
N1 0.0132(12) 0.0171(13) 0.0143(11) 0.0008(10) 0.0042(9) -0.0001(10)
N2 0.0142(12) 0.0159(13) 0.0138(11) 0.0000(9) 0.0042(9) 0.0029(10)
C1 0.0162(15) 0.0296(18) 0.0190(15) 0.0043(13) 0.0030(12) 0.0018(13)
C2 0.0131(14) 0.036(2) 0.0228(16) 0.0012(14) 0.0019(12) -0.0014(13)
C3 0.0176(15) 0.0241(17) 0.0139(14) -0.0028(12) 0.0047(11) -0.0015(13)
C4 0.0166(14) 0.0195(16) 0.0173(14) -0.0013(12) 0.0043(12) 0.0004(12)
C5 0.0130(14) 0.0192(16) 0.0151(14) -0.0011(11) 0.0051(11) 0.0018(12)
C6 0.0142(14) 0.0169(15) 0.0151(13) -0.0018(11) 0.0043(11) 0.0010(11)
C7 0.0148(14) 0.0174(15) 0.0174(14) -0.0005(12) 0.0042(11) 0.0001(12)
C8 0.0161(14) 0.0174(16) 0.0158(14) -0.0035(12) 0.0024(11) 0.0031(12)
C9 0.0115(13) 0.0210(16) 0.0173(14) -0.0038(12) 0.0017(11) 0.0006(12)
C10 0.0128(14) 0.0210(16) 0.0174(14) -0.0009(12) 0.0053(11) -0.0002(12)
C11 0.0165(15) 0.0294(19) 0.0238(16) -0.0021(13) 0.0056(12) -0.0069(13)
C12 0.0279(18) 0.029(2) 0.044(2) -0.0063(16) 0.0138(16) -0.0079(15)
C13 0.0238(17) 0.039(2) 0.0254(17) -0.0036(15) 0.0047(14) -0.0102(15)
C14 0.0193(16) 0.0328(19) 0.0239(16) 0.0030(14) 0.0068(13) -0.0051(14)
C15 0.0144(14) 0.0254(18) 0.0215(15) 0.0046(13) -0.0019(12) 0.0008(13)
C16 0.0237(17) 0.0239(18) 0.0338(18) 0.0050(14) -0.0003(14) 0.0065(14)
C17 0.0266(17) 0.034(2) 0.0198(16) 0.0061(14) 0.0009(13) 0.0009(15)
C18 0.0186(16) 0.039(2) 0.0305(18) 0.0095(16) -0.0031(14) -0.0014(15)
C19 0.0120(14) 0.0261(17) 0.0188(15) 0.0085(12) 0.0040(11) 0.0004(12)
C20 0.0179(15) 0.0254(18) 0.0230(16) 0.0045(13) 0.0061(12) -0.0007(13)
C21 0.0206(16) 0.0290(19) 0.0273(17) 0.0090(14) 0.0037(13) -0.0021(14)
C22 0.0141(15) 0.039(2) 0.0252(17) 0.0140(15) 0.0020(13) -0.0026(14)
C23 0.0150(15) 0.039(2) 0.0215(16) 0.0102(14) 0.0067(12) 0.0048(14)
C24 0.0160(15) 0.0317(19) 0.0153(14) 0.0082(13) 0.0029(12) 0.0039(13)
C25 0.0171(15) 0.0344(19) 0.0151(14) 0.0046(13) 0.0033(12) 0.0061(14)
C26 0.0196(16) 0.045(2) 0.0180(15) 0.0012(15) 0.0071(13) 0.0089(15)
C27 0.0292(18) 0.042(2) 0.0175(15) -0.0023(14) 0.0060(13) 0.0141(16)
C28 0.0281(18) 0.0303(19) 0.0196(16) -0.0055(14) 0.0006(13) 0.0056(15)
C29 0.0193(15) 0.0242(17) 0.0191(15) -0.0013(13) 0.0020(12) 0.0051(13)
C30 0.0188(15) 0.0223(17) 0.0137(14) 0.0032(12) 0.0034(11) 0.0072(12)
C31 0.0181(16) 0.052(2) 0.0345(19) 0.0182(18) 0.0048(14) -0.0061(16)
C32 0.040(2) 0.055(3) 0.0245(18) -0.0072(17) 0.0088(16) 0.0184(19)
C33 0.0145(14) 0.0139(15) 0.0155(14) -0.0007(11) 0.0078(11) -0.0017(11)
C34 0.037(2) 0.047(3) 0.056(3) -0.023(2) 0.029(2) -0.0092(18)
C35 0.041(2) 0.031(2) 0.049(2) -0.0105(18) 0.0228(19) -0.0074(17)
C36 0.054(3) 0.036(2) 0.053(3) -0.010(2) 0.018(2) -0.008(2)
C37 0.076(3) 0.042(3) 0.062(3) 0.003(2) 0.037(3) 0.006(2)
C38 0.078(4) 0.024(2) 0.111(5) -0.004(3) 0.072(4) 0.001(2)
C39 0.052(3) 0.038(3) 0.095(4) -0.032(3) 0.051(3) -0.019(2)
Cl3 0.092(2) 0.0408(14) 0.0781(18) -0.0158(12) 0.0055(15) 0.0259(14)
C40 0.053(6) 0.022(4) 0.042(4) 0.007(3) 0.013(4) -0.004(3)
C41 0.049(6) 0.060(7) 0.048(5) 0.020(4) 0.000(4) -0.003(5)
C42 0.060(10) 0.078(14) 0.032(6) 0.008(6) 0.006(5) -0.018(8)
C43 0.040(7) 0.087(10) 0.050(6) -0.008(8) 0.023(6) -0.010(8)
C44 0.050(11) 0.088(12) 0.061(8) 0.009(8) 0.024(9) 0.027(7)
C45 0.031(8) 0.042(5) 0.027(5) 0.011(4) 0.010(4) -0.005(4)
Cl3A 0.170(5) 0.146(4) 0.152(4) -0.107(4) -0.055(4) 0.081(4)
C40A 0.054(7) 0.073(7) 0.056(6) -0.031(5) 0.001(5) 0.013(5)
C41A 0.029(8) 0.099(8) 0.027(5) -0.002(5) 0.009(5) -0.005(7)
C42A 0.022(6) 0.084(8) 0.034(5) 0.023(5) 0.004(4) 0.016(6)
C43A 0.034(5) 0.054(7) 0.043(5) 0.008(5) 0.009(4) 0.008(6)
C44A 0.029(6) 0.047(7) 0.020(4) 0.001(4) -0.005(4) -0.006(5)
C45A 0.054(7) 0.050(6) 0.044(5) -0.004(4) -0.012(5) 0.004(6)

loop_
_atom_type_symbol
_atom_type_description
_atom_type_scat_dispersion_real
_atom_type_scat_dispersion_imag
_atom_type_scat_source
C C 0.0181 0.0091 'International Tables Vol C Tables 4.2.6.8 and 6.1.1.4'
H H 0.0000 0.0000 'International Tables Vol C Tables 4.2.6.8 and 6.1.1.4'
N N 0.0311 0.0180 'International Tables Vol C Tables 4.2.6.8 and 6.1.1.4'
F F 0.0727 0.0534 'International Tables Vol C Tables 4.2.6.8 and 6.1.1.4'
Cl Cl 0.3639 0.7018 'International Tables Vol C Tables 4.2.6.8 and 6.1.1.4'
Pd Pd 0.1215 3.9337 'International Tables Vol C Tables 4.2.6.8 and 6.1.1.4'

loop_
_geom_angle_atom_site_label_1
_geom_angle_atom_site_label_2
_geom_angle_atom_site_label_3
_geom_angle
C19 Pd1 C30 81.79(13)
C19 Pd1 C33 84.13(11)
C30 Pd1 C33 90.35(11)
C19 Pd1 N2 95.67(10)
C30 Pd1 N2 87.61(10)
C33 Pd1 N2 177.95(10)
C19 Pd1 N1 171.33(11)
C30 Pd1 N1 94.35(11)
C33 Pd1 N1 103.73(10)
N2 Pd1 N1 76.35(9)
C19 Pd1 Cl1 97.74(9)
C30 Pd1 Cl1 176.49(8)
C33 Pd1 Cl1 93.07(8)
N2 Pd1 Cl1 88.98(7)
N1 Pd1 Cl1 85.63(6)
C1 N1 C5 117.9(3)
C1 N1 Pd1 127.0(2)
C5 N1 Pd1 114.97(18)
C10 N2 C6 118.4(2)
C10 N2 Pd1 124.0(2)
C6 N2 Pd1 117.54(19)
N1 C1 C2 122.9(3)
C1 C2 C3 120.5(3)
C2 C3 C4 116.1(3)
C2 C3 C11 123.1(3)
C4 C3 C11 120.8(3)
C5 C4 C3 120.9(3)
N1 C5 C4 121.4(3)
N1 C5 C6 115.6(3)
C4 C5 C6 123.0(3)
N2 C6 C7 121.6(3)
N2 C6 C5 115.1(2)
C7 C6 C5 123.2(3)
C6 C7 C8 120.6(3)
C9 C8 C7 116.5(3)
C9 C8 C15 123.2(3)
C7 C8 C15 120.4(3)
C10 C9 C8 120.3(3)
N2 C10 C9 122.6(3)
C3 C11 C13 111.9(3)
C3 C11 C14 108.2(3)
C13 C11 C14 109.3(3)
C3 C11 C12 109.6(3)
C13 C11 C12 108.4(3)
C14 C11 C12 109.3(3)
C16 C15 C8 109.9(3)
C16 C15 C17 109.3(3)
C8 C15 C17 108.9(3)
C16 C15 C18 108.1(3)
C8 C15 C18 111.7(3)
C17 C15 C18 108.9(3)
C20 C19 C24 121.5(3)
C20 C19 Pd1 124.5(2)
C24 C19 Pd1 114.0(2)
C19 C20 C21 119.0(3)
C22 C21 C20 121.3(3)
C23 C22 C21 118.6(3)
C23 C22 C31 121.5(3)
C21 C22 C31 119.9(3)
C22 C23 C24 121.4(3)
C23 C24 C19 118.1(3)
C23 C24 C25 126.8(3)
C19 C24 C25 115.0(3)
C26 C25 C30 118.8(3)
C26 C25 C24 126.3(3)
C30 C25 C24 114.8(3)
C27 C26 C25 121.5(3)
C26 C27 C28 118.6(3)
C26 C27 C32 120.6(3)
C28 C27 C32 120.8(3)
C27 C28 C29 121.0(3)
C30 C29 C28 119.5(3)
C29 C30 C25 120.6(3)
C29 C30 Pd1 125.3(2)
C25 C30 Pd1 114.1(2)
F2 C33 F3 106.8(2)
F2 C33 F1 106.2(2)
F3 C33 F1 106.2(2)
F2 C33 Pd1 110.92(18)
F3 C33 Pd1 114.56(19)
F1 C33 Pd1 111.65(18)
C39 C34 C35 121.2(5)
C39 C34 Cl2 119.8(4)
C35 C34 Cl2 118.9(4)
C36 C35 C34 119.2(4)
C35 C36 C37 120.8(4)
C38 C37 C36 119.1(5)
C39 C38 C37 120.1(4)
C34 C39 C38 119.5(4)
C41 C40 C45 121.5(8)
C41 C40 Cl3 118.7(8)
C45 C40 Cl3 119.6(7)
C42 C41 C40 119.7(10)
C41 C42 C43 121.0(11)
C42 C43 C44 118.2(9)
C45 C44 C43 122.7(12)
C44 C45 C40 116.7(11)
C41A C40A C45A 122.3(9)
C41A C40A Cl3A 119.4(9)
C45A C40A Cl3A 118.2(8)
C42A C41A C40A 118.8(11)
C43A C42A C41A 120.8(11)
C42A C43A C44A 119.0(10)
C45A C44A C43A 121.8(10)
C44A C45A C40A 116.8(10)

loop_
_geom_bond_atom_site_label_1
_geom_bond_atom_site_label_2
_geom_bond_distance
Pd1 C19 2.019(3)
Pd1 C30 2.021(3)
Pd1 C33 2.069(3)
Pd1 N2 2.116(2)
Pd1 N1 2.179(2)
Pd1 Cl1 2.4417(7)
Cl2 C34 1.744(5)
F1 C33 1.340(3)
F2 C33 1.330(3)
F3 C33 1.334(3)
N1 C1 1.342(4)
N1 C5 1.352(4)
N2 C10 1.338(4)
N2 C6 1.349(4)
C1 C2 1.375(5)
C2 C3 1.385(5)
C3 C4 1.403(4)
C3 C11 1.523(4)
C4 C5 1.383(4)
C5 C6 1.494(4)
C6 C7 1.383(4)
C7 C8 1.401(4)
C8 C9 1.389(4)
C8 C15 1.531(4)
C9 C10 1.381(4)
C11 C13 1.530(4)
C11 C14 1.537(4)
C11 C12 1.537(5)
C15 C16 1.531(5)
C15 C17 1.533(5)
C15 C18 1.536(4)
C19 C20 1.371(5)
C19 C24 1.407(4)
C20 C21 1.395(4)
C21 C22 1.394(5)
C22 C23 1.387(5)
C22 C31 1.510(4)
C23 C24 1.399(4)
C24 C25 1.458(5)
C25 C26 1.394(4)
C25 C30 1.407(4)
C26 C27 1.389(5)
C27 C28 1.390(5)
C27 C32 1.510(5)
C28 C29 1.404(4)
C29 C30 1.375(5)
C34 C39 1.370(7)
C34 C35 1.384(6)
C35 C36 1.370(6)
C36 C37 1.392(6)
C37 C38 1.391(8)
C38 C39 1.383(8)
Cl3 C40 1.733(8)
C40 C41 1.365(12)
C40 C45 1.383(13)
C41 C42 1.351(16)
C42 C43 1.351(15)
C43 C44 1.387(15)
C44 C45 1.351(14)
Cl3A C40A 1.725(8)
C40A C41A 1.362(14)
C40A C45A 1.385(13)
C41A C42A 1.354(17)
C42A C43A 1.351(15)
C43A C44A 1.390(14)
C44A C45A 1.348(14)
